data_4030935
loop_
_publ_author_name
'Jovanovski, G.'
'Naumov, P.'
'Grup\<ce, O.'
'Kaitner, B.'

_publ_section_title
;
 Tetraaquabis(pyridine)metal(II) saccharinate tetrahydrate,
 [M(H~2~O)~4~(py)~2~](sac)~2~ &#x00B7; 4H~2~O ; M = Co, Ni.
 Crystal structure determination
;
_journal_coden_ASTM EJSCE5
_journal_issue 8-9
_journal_name_full
;
 European Journal of Solid State and Inorganic Chemistry
;
_journal_page_first 579
_journal_page_last 590
_journal_paper_doi 10.1016/S0992-4361(99)80020-4
_journal_volume 35
_journal_year 1998
_chemical_formula_sum 'C24 H34 N4 Ni O14 S2'
_chemical_formula_weight 725.39
_space_group_IT_number 2
_symmetry_cell_setting triclinic
_symmetry_Int_Tables_number 2
_symmetry_space_group_name_Hall '-P 1'
_symmetry_space_group_name_H-M 'P -1'
_cell_angle_alpha 76.704(7)
_cell_angle_beta 84.499(7)
_cell_angle_gamma 62.993(8)
_cell_formula_units_Z 1
_cell_length_a 8.5550(9)
_cell_length_b 9.001(1)
_cell_length_c 12.123(1)
_cell_volume 809.38(15)
_diffrn_ambient_temperature 293
_diffrn_radiation_probe x-ray
_diffrn_radiation_type MoK\a
_diffrn_radiation_wavelength 0.71073
_exptl_absorpt_coefficient_mu 0.79
_exptl_crystal_density_diffrn 1.488
_exptl_crystal_F_000 378
_refine_ls_goodness_of_fit_ref 1.02
_refine_ls_number_parameters 205
_refine_ls_number_reflns 2914
_refine_ls_R_factor_gt 0.051
_refine_ls_wR_factor_gt 0.082
_cod_data_source_file EJSSIC-1998-35-579-590-2.cif
_cod_data_source_block Ni
_cod_original_cell_volume 809.4(1)
_cod_database_code 4030935

loop_
_symmetry_equiv_pos_site_id
_symmetry_equiv_pos_as_xyz
1 x,y,z
2 -x,-y,-z

loop_
_atom_site_label
_atom_site_type_symbol
_atom_site_thermal_displace_type
_atom_site_fract_x
_atom_site_fract_y
_atom_site_fract_z
_atom_site_occupancy
_atom_site_U_iso_or_equiv
_atom_site_calc_flag
_atom_site_refinement_flags
_atom_site_disorder_assembly
_atom_site_disorder_group
Ni Ni Uiso 0.00000 0.00000 0.00000 1.000 0.0450(3) . . . .
OW1 O Uiso -0.2554(3) 0.0439(3) 0.0117(2) 1.000 0.0671(13) . . . .
OW2 O Uiso -0.0037(2) 0.0369(3) 0.1643(2) 1.000 0.0570(13) . . . .
N21 N Uiso 0.0782(3) -0.2654(3) 0.0619(2) 1.000 0.0545(13) . . . .
C22 C Uiso -0.0108(5) -0.3215(4) 0.1409(3) 1.000 0.065(3) . . . .
C23 C Uiso 0.0249(6) -0.4907(5) 0.1755(3) 1.000 0.079(3) . . . .
C24 C Uiso 0.1586(7) -0.6077(5) 0.1248(4) 1.000 0.089(3) . . . .
C25 C Uiso 0.2544(6) -0.5519(5) 0.0435(4) 1.000 0.085(3) . . . .
C26 C Uiso 0.2127(5) -0.3820(4) 0.0143(3) 1.000 0.072(3) . . . .
S S Uiso 0.60529(9) 0.31573(8) 0.35909(6) 1.000 0.0485(4) . . . .
O11 O Uiso 0.7410(3) 0.2622(3) 0.4406(2) 1.000 0.0722(13) . . . .
O12 O Uiso 0.5368(4) 0.4923(3) 0.3032(3) 1.000 0.0798(13) . . . .
O13 O Uiso 0.5846(3) 0.0149(3) 0.2133(2) 1.000 0.0608(13) . . . .
N11 N Uiso 0.6663(3) 0.1939(3) 0.2690(2) 1.000 0.0494(13) . . . .
C11 C Uiso 0.4311(3) 0.2717(3) 0.4181(2) 1.000 0.0431(13) . . . .
C12 C Uiso 0.3142(4) 0.3330(4) 0.5024(3) 1.000 0.0570(13) . . . .
C13 C Uiso 0.1884(4) 0.2750(4) 0.5287(3) 1.000 0.067(3) . . . .
C14 C Uiso 0.1815(4) 0.1600(4) 0.4735(3) 1.000 0.0633(13) . . . .
C15 C Uiso 0.2995(4) 0.0991(4) 0.3903(3) 1.000 0.0532(13) . . . .
C16 C Uiso 0.4255(3) 0.1564(3) 0.3629(2) 1.000 0.0418(13) . . . .
C17 C Uiso 0.5653(3) 0.1139(3) 0.2750(2) 1.000 0.0443(13) . . . .
OW3 O Uiso 0.1767(4) 0.7604(4) 0.3331(2) 1.000 0.0874(13) . . . .
OW4 O Uiso 0.4913(5) -0.2060(4) 0.1564(3) 1.000 0.099(3) . . . .
H1 H Uiso -0.31170 0.08750 -0.04780 1.000 0.0697 . . . .
H2 H Uiso -0.30740 0.03640 0.07470 1.000 0.0697 . . . .
H3 H Uiso 0.02700 -0.04300 0.20130 1.000 0.0621 . . . .
H4 H Uiso -0.08330 0.06730 0.19140 1.000 0.0621 . . . .
H22 H Uiso -0.10230 -0.23930 0.17650 1.000 0.0709 . . . .
H23 H Uiso -0.04650 -0.51910 0.23290 1.000 0.0861 . . . .
H24 H Uiso 0.18350 -0.72480 0.14260 1.000 0.0937 . . . .
H25 H Uiso 0.35450 -0.63300 0.01270 1.000 0.0849 . . . .
H26 H Uiso 0.27820 -0.34600 -0.04390 1.000 0.0722 . . . .
H12 H Uiso 0.31690 0.41520 0.53820 1.000 0.0659 . . . .
H13 H Uiso 0.10530 0.31570 0.58570 1.000 0.0709 . . . .
H14 H Uiso 0.09370 0.12200 0.49460 1.000 0.0697 . . . .
H15 H Uiso 0.29550 0.01820 0.35370 1.000 0.0633 . . . .
H5 H Uiso 0.20780 0.76250 0.40790 1.000 0.0849 . . . .
H6 H Uiso 0.28310 0.64760 0.32290 1.000 0.0849 . . . .
H7 H Uiso 0.36960 -0.15310 0.20530 1.000 0.1140 . . . .
H81 H Uiso 0.51120 -0.13490 0.19330 0.500 0.1140 . . . .
H82 H Uiso 0.50100 -0.30340 0.21860 0.500 0.1140 . . . .

loop_
_atom_type_symbol
_atom_type_description
_atom_type_scat_dispersion_real
_atom_type_scat_dispersion_imag
_atom_type_scat_source
C C 0.0033 0.0016 ' International Tables Vol C Tables 4.2.6.8 and 6.1.1.4'
H H 0.0000 0.0000 ' International Tables Vol C Tables 4.2.6.8 and 6.1.1.4'
N N 0.0061 0.0033 ' International Tables Vol C Tables 4.2.6.8 and 6.1.1.4'
Ni Ni 0.3393 1.1124 ' International Tables Vol C Tables 4.2.6.8 and 6.1.1.4'
O O 0.0106 0.0060 ' International Tables Vol C Tables 4.2.6.8 and 6.1.1.4'
S S 0.1246 0.1234 ' International Tables Vol C Tables 4.2.6.8 and 6.1.1.4'

loop_
_geom_angle_atom_site_label_1
_geom_angle_atom_site_label_2
_geom_angle_atom_site_label_3
_geom_angle
_geom_angle_site_symmetry_1
_geom_angle_site_symmetry_2
_geom_angle_site_symmetry_3
_geom_angle_publ_flag
OW1 Ni OW2 91.05(9) . . . yes
OW1 Ni N21 89.56(10) . . . yes
OW1 Ni OW1 180.00 . . 2_555 yes
OW1 Ni OW2 88.95(9) . . 2_555 yes
OW1 Ni N21 90.44(10) . . 2_555 yes
OW2 Ni N21 91.24(9) . . . yes
OW1 Ni OW2 88.95(9) 2_555 . . yes
OW2 Ni OW2 180.00 . . 2_555 yes
OW2 Ni N21 88.76(9) . . 2_555 yes
OW1 Ni N21 90.44(10) 2_555 . . yes
OW2 Ni N21 88.76(9) 2_555 . . yes
N21 Ni N21 180.00 . . 2_555 yes
OW1 Ni OW2 91.05(9) 2_555 . 2_555 yes
OW1 Ni N21 89.56(10) 2_555 . 2_555 yes
OW2 Ni N21 91.24(9) 2_555 . 2_555 yes
N11 S C11 97.42(13) . . . yes
O11 S C11 112.08(14) . . . yes
O11 S O12 114.24(18) . . . yes
O11 S N11 111.32(14) . . . yes
O12 S N11 111.34(17) . . . yes
O12 S C11 109.23(17) . . . yes
Ni OW1 H1 116.00 . . . no
Ni OW1 H2 123.00 . . . no
H1 OW1 H2 120.00 . . . no
Ni OW2 H3 108.00 . . . no
H3 OW2 H4 92.00 . . . no
Ni OW2 H4 118.00 . . . no
H5 OW3 H6 98.00 . . . no
H7 OW4 H82 76.00 . . . no
H7 OW4 H81 77.00 . . . no
H81 OW4 H82 103.00 . . . no
Ni N21 C22 121.8(2) . . . yes
Ni N21 C26 120.6(2) . . . yes
C22 N21 C26 117.4(3) . . . yes
S N11 C17 111.1(2) . . . yes
N21 C22 C23 123.7(3) . . . yes
C22 C23 C24 118.6(4) . . . no
C23 C24 C25 118.5(4) . . . no
C24 C25 C26 119.7(4) . . . no
N21 C26 C25 122.1(4) . . . yes
C23 C22 H22 119.00 . . . no
N21 C22 H22 117.00 . . . no
C24 C23 H23 124.00 . . . no
C22 C23 H23 118.00 . . . no
C23 C24 H24 122.00 . . . no
C25 C24 H24 120.00 . . . no
C26 C25 H25 121.00 . . . no
C24 C25 H25 119.00 . . . no
C25 C26 H26 118.00 . . . no
N21 C26 H26 120.00 . . . no
S C11 C12 130.9(2) . . . yes
S C11 C16 106.74(19) . . . yes
C12 C11 C16 122.3(3) . . . no
C11 C12 C13 116.9(3) . . . no
C12 C13 C14 121.1(3) . . . no
C13 C14 C15 121.4(3) . . . no
C14 C15 C16 118.2(3) . . . no
C15 C16 C17 128.9(3) . . . no
C11 C16 C15 120.1(3) . . . no
C11 C16 C17 111.0(2) . . . no
O13 C17 C16 122.9(3) . . . yes
N11 C17 C16 113.8(2) . . . yes
O13 C17 N11 123.4(3) . . . yes
C11 C12 H12 122.00 . . . no
C13 C12 H12 121.00 . . . no
C12 C13 H13 119.00 . . . no
C14 C13 H13 120.00 . . . no
C15 C14 H14 120.00 . . . no
C13 C14 H14 119.00 . . . no
C14 C15 H15 121.00 . . . no
C16 C15 H15 121.00 . . . no

loop_
_geom_bond_atom_site_label_1
_geom_bond_atom_site_label_2
_geom_bond_distance
_geom_bond_site_symmetry_1
_geom_bond_site_symmetry_2
_geom_bond_publ_flag
Ni OW1 2.033(3) . . yes
Ni OW2 2.088(2) . . yes
Ni N21 2.130(2) . . yes
Ni OW1 2.033(3) . 2_555 yes
Ni OW2 2.088(2) . 2_555 yes
Ni N21 2.130(2) . 2_555 yes
S O11 1.432(3) . . yes
S O12 1.436(3) . . yes
S N11 1.609(3) . . yes
S C11 1.758(3) . . yes
OW1 H2 0.8500 . . no
OW1 H1 0.8200 . . no
OW2 H3 0.7000 . . no
OW2 H4 0.6900 . . no
O13 C17 1.237(3) . . yes
OW3 H6 1.0400 . . no
OW3 H5 0.9800 . . no
OW4 H82 0.9900 . . no
OW4 H7 1.1100 . . no
OW4 H81 0.9400 . . no
N21 C22 1.319(5) . . yes
N21 C26 1.347(4) . . yes
N11 C17 1.341(4) . . yes
C22 C23 1.377(5) . . no
C23 C24 1.365(6) . . no
C24 C25 1.374(8) . . no
C25 C26 1.368(5) . . no
C22 H22 0.9500 . . no
C23 H23 0.9500 . . no
C24 H24 0.9500 . . no
C25 H25 0.9500 . . no
C26 H26 0.9500 . . no
C11 C12 1.383(4) . . no
C11 C16 1.378(4) . . no
C12 C13 1.379(5) . . no
C13 C14 1.380(5) . . no
C14 C15 1.376(5) . . no
C15 C16 1.377(5) . . no
C16 C17 1.497(4) . . no
C12 H12 0.9500 . . no
C13 H13 0.9500 . . no
C14 H14 0.9500 . . no
C15 H15 0.9500 . . no

loop_
_geom_hbond_atom_site_label_D
_geom_hbond_atom_site_label_H
_geom_hbond_atom_site_label_A
_geom_hbond_distance_DH
_geom_hbond_distance_HA
_geom_hbond_distance_DA
_geom_hbond_angle_DHA
_geom_hbond_site_symmetry_A
_geom_hbond_publ_flag
OW1 H1 OW4 0.8200 1.8700 2.665(5) 164.00 2_555 yes
OW1 H2 O13 0.8500 1.8500 2.703(4) 179.00 1_455 yes
OW2 H3 OW3 0.7000 2.0900 2.746(4) 157.00 1_545 yes
OW2 H4 N11 0.6900 2.1600 2.845(4) 173.00 1_455 yes
OW3 H5 O11 0.9800 1.8700 2.837(4) 171.00 2_666 yes
OW3 H6 O12 1.0400 2.0100 2.980(5) 156.00 . yes
OW4 H7 OW3 1.1100 2.4200 3.356(5) 141.00 1_545 yes
OW4 H81 O13 0.9400 1.7900 2.692(5) 159.00 . yes
OW4 H82 O12 0.9900 1.7900 2.765(5) 166.00 1_545 yes

loop_
_geom_torsion_atom_site_label_1
_geom_torsion_atom_site_label_2
_geom_torsion_atom_site_label_3
_geom_torsion_atom_site_label_4
_geom_torsion
_geom_torsion_site_symmetry_1
_geom_torsion_site_symmetry_2
_geom_torsion_site_symmetry_3
_geom_torsion_site_symmetry_4
_geom_torsion_publ_flag
OW1 Ni N21 C22 -37.2(3) . . . . no
OW1 Ni N21 C26 137.0(3) . . . . no
OW2 Ni N21 C22 53.8(3) . . . . no
OW2 Ni N21 C26 -132.0(3) . . . . no
OW1 Ni N21 C22 142.8(3) 2_555 . . . no
OW1 Ni N21 C26 -43.0(3) 2_555 . . . no
OW2 Ni N21 C22 -126.2(3) 2_555 . . . no
OW2 Ni N21 C26 48.1(3) 2_555 . . . no
N11 S C11 C12 -179.5(3) . . . . no
N11 S C11 C16 0.2(2) . . . . no
O12 S N11 C17 -113.8(2) . . . . no
C11 S N11 C17 0.2(2) . . . . no
O11 S C11 C12 63.8(3) . . . . no
O11 S C11 C16 -116.5(2) . . . . no
O12 S C11 C12 -63.8(3) . . . . no
O12 S C11 C16 115.9(2) . . . . no
O11 S N11 C17 117.5(2) . . . . no
Ni N21 C26 C25 -172.8(3) . . . . no
C22 N21 C26 C25 1.7(6) . . . . no
Ni N21 C22 C23 173.5(3) . . . . no
C26 N21 C22 C23 -0.9(6) . . . . no
S N11 C17 C16 -0.5(3) . . . . no
S N11 C17 O13 179.1(2) . . . . no
N21 C22 C23 C24 -0.7(7) . . . . no
C22 C23 C24 C25 1.6(7) . . . . no
C23 C24 C25 C26 -0.9(8) . . . . no
C24 C25 C26 N21 -0.8(7) . . . . no
S C11 C12 C13 178.9(2) . . . . no
C16 C11 C12 C13 -0.8(5) . . . . no
S C11 C16 C15 -179.2(2) . . . . no
S C11 C16 C17 -0.4(3) . . . . no
C12 C11 C16 C15 0.6(4) . . . . no
C12 C11 C16 C17 179.3(3) . . . . no
C11 C12 C13 C14 0.5(5) . . . . no
C12 C13 C14 C15 0.0(5) . . . . no
C13 C14 C15 C16 -0.2(5) . . . . no
C14 C15 C16 C11 -0.1(4) . . . . no
C14 C15 C16 C17 -178.6(3) . . . . no
C11 C16 C17 O13 -178.9(3) . . . . no
C11 C16 C17 N11 0.6(3) . . . . no
C15 C16 C17 O13 -0.3(4) . . . . no
C15 C16 C17 N11 179.2(3) . . . . no
